data_7027629
loop_
_publ_author_name
'Batsanov, Andrei S.'
'Churakov, Andrei V.'
'Howard, Judith A. K.'
'Hughes, Andrew K.'
'Johnson, Andrew L.'
'Kingsley, Andrew J.'
'Neretin, Ivan S.'
'Wade, Ken'

_publ_section_title
;
 Transition metal dicarbollide complexes: synthesis, molecular, crystal
 and electronic structures of [M(C2B9H11)(NMe2)3] (M&#x2005;=&#x2005;Nb or
 Ta) and their insertion reactions with CO2 and CS2&#x200A;&#x2020;
;
_journal_issue 21
_journal_name_full 'Journal of the Chemical Society, Dalton Transactions'
_journal_page_first 3867
_journal_paper_doi 10.1039/a905075b
_journal_year 1999
_chemical_formula_sum 'C8 H29 B9 N3 Ta'
_chemical_formula_weight 445.58
_chemical_name_systematic
; 
 tris(dimethylamido)-\h^5^-2,3-dicarbaundecaborane(11) tantalum(V)
;
_space_group_IT_number 19
_symmetry_cell_setting orthorhombic
_symmetry_space_group_name_Hall 'P 2ac 2ab'
_symmetry_space_group_name_H-M 'P 21 21 21'
_atom_sites_solution_hydrogens difmap
_atom_sites_solution_primary Patterson
_atom_sites_solution_secondary difmap
_audit_creation_method SHELXL
_cell_angle_alpha 90.00
_cell_angle_beta 90.00
_cell_angle_gamma 90.00
_cell_formula_units_Z 8
_cell_length_a 13.484(1)
_cell_length_b 15.472(1)
_cell_length_c 17.042(1)
_cell_measurement_reflns_used 495
_cell_measurement_temperature 150(2)
_cell_measurement_theta_max 20
_cell_measurement_theta_min 12
_cell_volume 3555.4(4)
_computing_cell_refinement 'Siemens SMART'
_computing_data_collection 'Siemens SMART'
_computing_data_reduction 'Siemens SAINT'
_computing_molecular_graphics SHELXTL
_computing_publication_material SHELXTL
_computing_structure_refinement 'SHELXL-93 (Sheldrick, 1993)'
_computing_structure_solution 'SHELXS-86 (Sheldrick, 1990)'
_diffrn_ambient_temperature 150(2)
_diffrn_measurement_device 'Siemens CCD area detector'
_diffrn_measurement_method '\w scan in 0.3\% frames, 10 s/frame'
_diffrn_radiation_monochromator graphite
_diffrn_radiation_source 'fine-focus sealed tube'
_diffrn_radiation_type MoK\a
_diffrn_radiation_wavelength 0.71073
_diffrn_reflns_av_R_equivalents 0.0427
_diffrn_reflns_av_sigmaI/netI 0.0415
_diffrn_reflns_limit_h_max 19
_diffrn_reflns_limit_h_min -18
_diffrn_reflns_limit_k_max 21
_diffrn_reflns_limit_k_min -19
_diffrn_reflns_limit_l_max 23
_diffrn_reflns_limit_l_min -23
_diffrn_reflns_number 29543
_diffrn_reflns_theta_max 30.34
_diffrn_reflns_theta_min 1.78
_diffrn_standards_decay_% 0
_diffrn_standards_interval_time '12 h'
_diffrn_standards_number '686 (50 frames)'
_exptl_absorpt_coefficient_mu 6.172
_exptl_absorpt_correction_T_max 0.207
_exptl_absorpt_correction_T_min 0.127
_exptl_absorpt_correction_type multi-scan
_exptl_absorpt_process_details 'SADABS program (G.M.Sheldrick, 1996); before correction R(int)=0.115'
_exptl_crystal_colour yellow
_exptl_crystal_density_diffrn 1.665
_exptl_crystal_description bulk
_exptl_crystal_F_000 1728
_exptl_crystal_size_max 0.50
_exptl_crystal_size_mid 0.45
_exptl_crystal_size_min 0.40
_refine_diff_density_max 1.446
_refine_diff_density_min -1.715
_refine_diff_density_rms 0.137
_refine_ls_abs_structure_details 'Flack H D (1983), Acta Cryst. A39, 876-881'
_refine_ls_abs_structure_Flack 0.485(12)
_refine_ls_extinction_method none
_refine_ls_goodness_of_fit_all 1.083
_refine_ls_goodness_of_fit_obs 1.049
_refine_ls_hydrogen_treatment mixed
_refine_ls_matrix_type full
_refine_ls_number_parameters 502
_refine_ls_number_reflns 9744
_refine_ls_number_restraints 0
_refine_ls_restrained_S_all 1.098
_refine_ls_restrained_S_obs 1.049
_refine_ls_R_factor_all 0.0375
_refine_ls_R_factor_obs 0.0284
_refine_ls_shift/esd_max -0.007
_refine_ls_shift/esd_mean 0.001
_refine_ls_structure_factor_coef Fsqd
_refine_ls_weighting_details 'w=1/[\s^2^(Fo^2^)+(0.0203P)^2^+7.3673P] where P=(Fo^2^+2Fc^2^)/3'
_refine_ls_weighting_scheme calc
_refine_ls_wR_factor_all 0.0687
_refine_ls_wR_factor_obs 0.0621
_reflns_number_observed 8789
_reflns_number_total 9760
_reflns_observed_criterion >2sigma(I)
_cod_data_source_file 905075bsup1.cif
_cod_data_source_block (4)
_cod_depositor_comments
;
The following automatic conversions were performed:

'_symmetry_cell_setting' value 'Orthorhombic' changed to
'orthorhombic' according to
/home/saulius/struct/CIF-dictionaries/cif_core.dic dictionary named
'cif_core.dic' version 2.4.2 from
2011-04-26.

'_exptl_absorpt_correction_type' value 'multiscan'
changed to 'multi-scan' according to
/home/saulius/struct/CIF-dictionaries/cif_core.dic dictionary named
'cif_core.dic' version 2.4.2 from 2011-04-26.

Automatic conversion script
Id: cif_fix_values 1891 2012-01-12 08:04:46Z andrius 

The following automatic conversions were performed:

'_refine_ls_weighting_scheme' value 'calc
w=1/[\s^2^(Fo^2^)+(0.0203P)^2^+7.3673P] where P=(Fo^2^+2Fc^2^)/3' was
changed to 'calc'. New tag '_refine_ls_weighting_details' was
created. The value of the new tag was set to
'w=1/[\s^2^(Fo^2^)+(0.0203P)^2^+7.3673P] where P=(Fo^2^+2Fc^2^)/3'.

Automatic conversion script
Id: cif_fix_values 3143 2015-03-26 13:38:13Z robertas 
;
_cod_original_sg_symbol_H-M P2(1)2(1)2(1)
_cod_database_code 7027629

loop_
_symmetry_equiv_pos_as_xyz
'x, y, z'
'-x+1/2, -y, z+1/2'
'-x, y+1/2, -z+1/2'
'x+1/2, -y+1/2, -z'

loop_
_atom_site_aniso_label
_atom_site_aniso_U_11
_atom_site_aniso_U_22
_atom_site_aniso_U_33
_atom_site_aniso_U_23
_atom_site_aniso_U_13
_atom_site_aniso_U_12
Ta1A 0.01356(9) 0.01273(8) 0.01635(8) 0.00093(6) -0.00109(8) -0.00081(8)
N1A 0.021(2) 0.021(2) 0.020(2) 0.001(2) 0.001(2) 0.001(2)
N2A 0.019(2) 0.019(2) 0.022(2) 0.006(2) -0.001(2) 0.002(2)
N3A 0.019(2) 0.015(2) 0.023(2) -0.004(2) -0.003(2) -0.003(2)
C2A 0.020(3) 0.016(2) 0.022(2) 0.001(2) -0.001(2) -0.004(2)
C3A 0.024(3) 0.017(2) 0.029(3) -0.001(2) -0.001(2) -0.003(2)
B4A 0.033(4) 0.026(3) 0.026(3) -0.003(3) -0.007(3) -0.007(3)
B5A 0.021(3) 0.030(3) 0.030(3) 0.007(3) -0.009(3) -0.008(3)
B6A 0.019(3) 0.023(3) 0.022(3) 0.004(2) 0.005(2) 0.001(2)
B7A 0.027(3) 0.020(3) 0.031(3) 0.007(2) -0.004(3) -0.002(3)
B8A 0.036(4) 0.018(3) 0.038(3) -0.001(3) 0.002(3) -0.007(3)
B9A 0.032(4) 0.029(3) 0.035(3) 0.003(3) -0.008(3) -0.012(3)
B10A 0.016(3) 0.034(3) 0.031(3) 0.010(2) -0.003(3) -0.006(3)
B11A 0.029(4) 0.025(3) 0.021(3) 0.006(2) -0.001(3) -0.006(3)
B12A 0.027(3) 0.026(3) 0.032(3) 0.011(3) -0.001(3) -0.008(3)
C13A 0.039(4) 0.033(3) 0.028(3) -0.003(2) 0.009(3) 0.006(3)
C14A 0.033(3) 0.033(3) 0.027(3) 0.003(2) 0.006(2) 0.002(3)
C15A 0.049(4) 0.024(3) 0.032(3) -0.002(2) -0.002(3) 0.015(3)
C16A 0.030(3) 0.034(3) 0.028(3) 0.003(2) -0.006(3) 0.002(3)
C17A 0.037(3) 0.024(3) 0.032(3) -0.001(2) -0.001(3) -0.015(2)
C18A 0.029(3) 0.019(3) 0.027(3) -0.004(2) 0.000(2) -0.001(2)
Ta1B 0.01392(9) 0.01500(8) 0.01701(8) -0.00041(6) -0.00034(8) 0.00098(8)
N1B 0.021(3) 0.032(3) 0.023(2) 0.003(2) 0.001(2) -0.002(2)
N2B 0.020(2) 0.024(2) 0.022(2) -0.007(2) -0.002(2) -0.004(2)
N3B 0.021(2) 0.022(2) 0.026(2) -0.001(2) -0.003(2) 0.005(2)
C2B 0.018(3) 0.020(2) 0.027(3) 0.001(2) -0.007(2) 0.000(2)
C3B 0.025(3) 0.016(2) 0.025(2) 0.003(2) 0.001(2) -0.004(2)
B4B 0.026(3) 0.017(2) 0.027(3) 0.000(2) -0.004(3) 0.002(2)
B5B 0.017(3) 0.017(3) 0.026(3) -0.004(2) -0.004(2) 0.003(2)
B6B 0.016(3) 0.023(3) 0.018(2) -0.001(2) 0.002(2) 0.001(2)
B7B 0.029(4) 0.020(3) 0.032(3) -0.006(2) -0.008(3) -0.001(3)
B8B 0.032(3) 0.017(3) 0.035(3) -0.002(3) -0.005(3) -0.001(3)
B9B 0.017(3) 0.020(2) 0.028(3) -0.002(2) -0.004(3) 0.002(2)
B10B 0.027(3) 0.020(3) 0.027(3) -0.005(2) 0.000(3) 0.005(3)
B11B 0.023(3) 0.027(3) 0.021(3) -0.004(2) -0.004(2) 0.003(2)
B12B 0.030(4) 0.021(3) 0.034(4) -0.007(3) -0.005(3) 0.003(3)
C13B 0.034(4) 0.056(5) 0.040(3) 0.001(3) 0.017(3) 0.005(3)
C14B 0.036(4) 0.040(4) 0.028(3) 0.008(3) 0.002(3) -0.009(3)
C15B 0.040(4) 0.027(3) 0.035(3) -0.008(2) 0.001(3) -0.015(3)
C16B 0.035(4) 0.036(3) 0.032(3) -0.005(3) -0.007(3) 0.002(3)
C17B 0.047(4) 0.031(3) 0.035(3) -0.002(3) 0.005(3) 0.022(3)
C18B 0.029(3) 0.026(3) 0.034(3) 0.003(2) -0.005(3) 0.005(3)

loop_
_atom_site_label
_atom_site_type_symbol
_atom_site_fract_x
_atom_site_fract_y
_atom_site_fract_z
_atom_site_U_iso_or_equiv
_atom_site_thermal_displace_type
_atom_site_occupancy
_atom_site_calc_flag
_atom_site_refinement_flags
Ta1A Ta 0.152233(15) 0.393660(11) 0.400187(9) 0.01422(4) Uani 1 d .
N1A N 0.0690(4) 0.4329(3) 0.4896(3) 0.0205(9) Uani 1 d .
N2A N 0.2325(3) 0.3128(3) 0.4606(3) 0.0200(9) Uani 1 d .
N3A N 0.0741(3) 0.3045(3) 0.3442(3) 0.0188(9) Uani 1 d .
C2A C 0.1420(4) 0.4665(3) 0.2702(3) 0.0190(10) Uani 1 d .
H2A H 0.0848(44) 0.4465(36) 0.2459(32) 0.010(13) Uiso 1 d .
C3A C 0.1214(4) 0.5363(3) 0.3355(3) 0.0233(12) Uani 1 d .
H3A H 0.0512(40) 0.5471(32) 0.3478(28) 0.003(12) Uiso 1 d .
B4A B 0.2171(5) 0.5443(4) 0.3988(4) 0.0283(13) Uani 1 d .
H4A H 0.2061(48) 0.5643(43) 0.4606(38) 0.033(18) Uiso 1 d .
B5A B 0.3070(5) 0.4693(4) 0.3642(4) 0.0274(14) Uani 1 d .
H5A H 0.3730(43) 0.4397(38) 0.4027(33) 0.025(15) Uiso 1 d .
B6A B 0.2529(5) 0.4188(4) 0.2825(4) 0.0215(12) Uani 1 d .
H6A H 0.2700(43) 0.3546(37) 0.2586(31) 0.017(15) Uiso 1 d .
B7A B 0.1470(6) 0.5733(4) 0.2413(4) 0.0262(13) Uani 1 d .
H7A H 0.0898(54) 0.5941(47) 0.2123(40) 0.043(20) Uiso 1 d .
B8A B 0.1967(5) 0.6242(4) 0.3250(4) 0.0305(14) Uani 1 d .
H8A H 0.1746(54) 0.6852(46) 0.3436(40) 0.048(21) Uiso 1 d .
B9A B 0.3189(5) 0.5804(4) 0.3398(4) 0.032(2) Uani 1 d .
H9A H 0.3793(47) 0.6224(40) 0.3747(36) 0.036(17) Uiso 1 d .
B10A B 0.3403(5) 0.5032(4) 0.2684(4) 0.0272(12) Uani 1 d .
H10A H 0.4112(51) 0.4918(40) 0.2441(40) 0.035(19) Uiso 1 d .
B11A B 0.2338(5) 0.4968(4) 0.2063(4) 0.0250(13) Uani 1 d .
H11A H 0.2348(48) 0.4789(39) 0.1454(37) 0.030 Uiso 1 d .
B12A B 0.2736(5) 0.5990(4) 0.2434(4) 0.0284(14) Uani 1 d .
H12A H 0.3041(36) 0.6426(32) 0.2098(28) 0.005(12) Uiso 1 d .
C13A C 0.0152(5) 0.5139(4) 0.5045(4) 0.0334(14) Uani 1 d .
H31A H -0.0516(27) 0.5034(7) 0.5066(25) 0.041(12) Uiso 1 d R
H32A H 0.0282(26) 0.5524(19) 0.4652(21) 0.041(12) Uiso 1 d R
H33A H 0.0358(24) 0.5364(17) 0.5514(23) 0.041(12) Uiso 1 d R
C14A C 0.0506(5) 0.3772(4) 0.5584(3) 0.0311(13) Uani 1 d .
H41A H 0.0852(35) 0.3267(28) 0.5529(16) 0.070(16) Uiso 1 d R
H42A H -0.0157(30) 0.3652(29) 0.5625(19) 0.070(16) Uiso 1 d R
H43A H 0.0715(38) 0.4052(19) 0.6028(20) 0.070(16) Uiso 1 d R
C15A C 0.2576(5) 0.2229(4) 0.4417(4) 0.035(2) Uani 1 d .
H51A H 0.3238(30) 0.2204(5) 0.4207(26) 0.049(12) Uiso 1 d R
H52A H 0.2115(27) 0.2010(13) 0.4035(25) 0.049(12) Uiso 1 d R
H53A H 0.2540(33) 0.1884(16) 0.4886(19) 0.049(12) Uiso 1 d R
C16A C 0.2931(5) 0.3444(4) 0.5255(4) 0.0307(13) Uani 1 d .
H61A H 0.2731(20) 0.4057(23) 0.5388(15) 0.027(10) Uiso 1 d R
H62A H 0.3654(25) 0.3434(22) 0.5096(10) 0.027(10) Uiso 1 d R
H63A H 0.2831(21) 0.3063(19) 0.5730(18) 0.027(10) Uiso 1 d R
C17A C 0.0024(5) 0.2561(4) 0.3921(4) 0.0311(13) Uani 1 d .
H71A H 0.0045(19) 0.2747(18) 0.4419(18) 0.023(9) Uiso 1 d R
H72A H 0.0159(17) 0.1994(20) 0.3905(17) 0.023(9) Uiso 1 d R
H73A H -0.0583(22) 0.2655(19) 0.3723(15) 0.023(9) Uiso 1 d R
C18A C 0.0617(5) 0.2781(4) 0.2628(3) 0.0249(12) Uani 1 d .
H81A H 0.1091(28) 0.3023(25) 0.2329(13) 0.039(12) Uiso 1 d R
H82A H 0.0017(28) 0.2951(26) 0.2457(11) 0.039(12) Uiso 1 d R
H83A H 0.0662(32) 0.2202(24) 0.2596(5) 0.039(12) Uiso 1 d R
Ta1B Ta 0.657118(15) 0.615683(11) 0.390204(10) 0.01531(5) Uani 1 d .
N1B N 0.5773(4) 0.5640(3) 0.4758(3) 0.0256(10) Uani 1 d .
N2B N 0.7351(4) 0.6920(3) 0.4577(3) 0.0224(10) Uani 1 d .
N3B N 0.5792(4) 0.7077(3) 0.3372(3) 0.0231(10) Uani 1 d .
C2B C 0.6415(5) 0.5327(3) 0.2663(3) 0.0215(11) Uani 1 d .
H2B H 0.5854(54) 0.5437(46) 0.2534(40) 0.031(19) Uiso 1 d .
C3B C 0.6483(5) 0.4675(3) 0.3367(3) 0.0221(10) Uani 1 d .
H3B H 0.5824(42) 0.4561(35) 0.3614(31) 0.011(13) Uiso 1 d .
B4B B 0.7549(5) 0.4827(4) 0.3880(4) 0.0231(12) Uani 1 d .
H4B H 0.7581(43) 0.4611(37) 0.4515(33) 0.018(15) Uiso 1 d .
B5B B 0.8195(4) 0.5662(4) 0.3389(4) 0.0200(12) Uani 1 d .
H5B H 0.8847(39) 0.6072(34) 0.3636(29) 0.014(13) Uiso 1 d .
B6B B 0.7403(4) 0.5993(4) 0.2616(3) 0.0189(11) Uani 1 d .
H6B H 0.7282(44) 0.6656(40) 0.2363(33) 0.023(15) Uiso 1 d .
B7B B 0.6653(6) 0.4258(4) 0.2438(4) 0.0272(13) Uani 1 d .
H7B H 0.6042(40) 0.3915(37) 0.2177(29) 0.014(13) Uiso 1 d .
B8B B 0.7409(5) 0.3934(4) 0.3237(4) 0.0279(13) Uani 1 d .
H8B H 0.7264(43) 0.3261(38) 0.3420(33) 0.022(15) Uiso 1 d .
B9B B 0.8503(5) 0.4555(3) 0.3212(3) 0.0216(11) Uani 1 d .
H9B H 0.9239(48) 0.4428(42) 0.3437(36) 0.031(17) Uiso 1 d .
B10B B 0.8404(6) 0.5293(4) 0.2412(3) 0.0248(12) Uani 1 d .
H10B H 0.9099(43) 0.5544(38) 0.2078(33) 0.019(15) Uiso 1 d .
B11B B 0.7256(5) 0.5118(4) 0.1941(4) 0.0238(13) Uani 1 d .
H11B H 0.7006(42) 0.5283(35) 0.1377(34) 0.019(15) Uiso 1 d .
B12B B 0.7934(6) 0.4220(4) 0.2310(4) 0.0285(14) Uani 1 d .
H12B H 0.8254(43) 0.3760(36) 0.1999(32) 0.023(15) Uiso 1 d .
C13B C 0.5118(5) 0.6224(5) 0.5194(4) 0.043(2) Uani 1 d .
H31B H 0.5149(27) 0.6818(26) 0.4959(19) 0.058(14) Uiso 1 d R
H32B H 0.5330(23) 0.6252(24) 0.5758(25) 0.058(14) Uiso 1 d R
H33B H 0.4420(30) 0.6002(19) 0.5164(23) 0.058(14) Uiso 1 d R
C14B C 0.5649(5) 0.4766(4) 0.5087(4) 0.0345(15) Uani 1 d .
H41B H 0.5856(33) 0.4759(8) 0.5591(24) 0.049(13) Uiso 1 d R
H42B H 0.6014(32) 0.4389(18) 0.4804(21) 0.049(13) Uiso 1 d R
H43B H 0.5003(29) 0.4612(15) 0.5066(25) 0.049(13) Uiso 1 d R
C15B C 0.7885(5) 0.7666(4) 0.4268(4) 0.0338(15) Uani 1 d .
H51B H 0.7595(22) 0.7845(18) 0.3747(22) 0.037(11) Uiso 1 d R
H52B H 0.8605(27) 0.7506(10) 0.4195(22) 0.037(11) Uiso 1 d R
H53B H 0.7833(26) 0.8161(20) 0.4650(18) 0.037(11) Uiso 1 d R
C16B C 0.7741(5) 0.6677(4) 0.5347(4) 0.0345(14) Uani 1 d .
H61B H 0.7371(25) 0.6196(26) 0.5548(14) 0.044(11) Uiso 1 d R
H62B H 0.7672(29) 0.7160(21) 0.5695(16) 0.044(11) Uiso 1 d R
H63B H 0.8428(28) 0.6522(27) 0.5307(6) 0.044(11) Uiso 1 d R
C17B C 0.5494(5) 0.7851(4) 0.3830(4) 0.038(2) Uani 1 d .
H71B H 0.5800(26) 0.7837(13) 0.4322(20) 0.035(11) Uiso 1 d R
H72B H 0.4806(26) 0.7858(13) 0.3895(20) 0.035(11) Uiso 1 d R
H73B H 0.5692(27) 0.8347(19) 0.3560(15) 0.035(11) Uiso 1 d R
C18B C 0.5411(5) 0.7195(4) 0.2575(3) 0.0297(13) Uani 1 d .
H81B H 0.5640(32) 0.6746(26) 0.2249(16) 0.055(14) Uiso 1 d R
H82B H 0.5629(31) 0.7731(27) 0.2376(14) 0.055(14) Uiso 1 d R
H83B H 0.4712(31) 0.7187(32) 0.2589(5) 0.055(14) Uiso 1 d R

loop_
_atom_type_symbol
_atom_type_description
_atom_type_scat_dispersion_real
_atom_type_scat_dispersion_imag
_atom_type_scat_source
C C 0.0033 0.0016 'International Tables Vol C Tables 4.2.6.8 and 6.1.1.4'
H H 0.0000 0.0000 'International Tables Vol C Tables 4.2.6.8 and 6.1.1.4'
B B 0.0013 0.0007 'International Tables Vol C Tables 4.2.6.8 and 6.1.1.4'
N N 0.0061 0.0033 'International Tables Vol C Tables 4.2.6.8 and 6.1.1.4'
Ta Ta -0.7052 6.5227 'International Tables Vol C Tables 4.2.6.8 and 6.1.1.4'

loop_
_geom_angle_atom_site_label_1
_geom_angle_atom_site_label_2
_geom_angle_atom_site_label_3
_geom_angle
N2A Ta1A N3A 95.9(2)
N2A Ta1A N1A 96.0(2)
N3A Ta1A N1A 106.4(2)
N2A Ta1A B6A 103.1(2)
N3A Ta1A B6A 90.6(2)
N1A Ta1A B6A 153.0(2)
N2A Ta1A B5A 88.1(2)
N3A Ta1A B5A 131.3(2)
N1A Ta1A B5A 121.5(2)
B6A Ta1A B5A 41.8(2)
N2A Ta1A B4A 114.3(2)
N3A Ta1A B4A 146.5(2)
N1A Ta1A B4A 85.4(2)
B6A Ta1A B4A 69.5(2)
B5A Ta1A B4A 42.0(2)
N2A Ta1A C2A 142.3(2)
N3A Ta1A C2A 81.8(2)
N1A Ta1A C2A 120.8(2)
B6A Ta1A C2A 39.8(2)
B5A Ta1A C2A 67.1(2)
B4A Ta1A C2A 65.6(2)
N2A Ta1A C3A 153.1(2)
N3A Ta1A C3A 108.3(2)
N1A Ta1A C3A 88.5(2)
B6A Ta1A C3A 65.9(2)
B5A Ta1A C3A 67.2(2)
B4A Ta1A C3A 39.5(2)
C2A Ta1A C3A 36.8(2)
C13A N1A C14A 106.0(4)
C13A N1A Ta1A 132.2(4)
C14A N1A Ta1A 121.7(4)
C16A N2A C15A 110.8(5)
C16A N2A Ta1A 119.7(4)
C15A N2A Ta1A 128.4(4)
C18A N3A C17A 108.0(4)
C18A N3A Ta1A 135.7(4)
C17A N3A Ta1A 116.0(3)
C3A C2A B6A 111.7(4)
C3A C2A B11A 112.9(4)
B6A C2A B11A 63.7(4)
C3A C2A B7A 63.4(3)
B6A C2A B7A 114.9(5)
B11A C2A B7A 61.9(4)
C3A C2A Ta1A 72.0(3)
B6A C2A Ta1A 68.9(3)
B11A C2A Ta1A 130.5(4)
B7A C2A Ta1A 133.2(3)
C2A C3A B4A 111.5(5)
C2A C3A B8A 111.5(5)
B4A C3A B8A 63.5(4)
C2A C3A B7A 62.5(3)
B4A C3A B7A 114.5(5)
B8A C3A B7A 61.5(4)
C2A C3A Ta1A 71.2(3)
B4A C3A Ta1A 69.9(3)
B8A C3A Ta1A 130.6(4)
B7A C3A Ta1A 131.6(4)
C3A B4A B5A 105.2(4)
C3A B4A B8A 58.8(4)
B5A B4A B8A 108.9(5)
C3A B4A B9A 104.5(5)
B5A B4A B9A 59.7(4)
B8A B4A B9A 60.4(4)
C3A B4A Ta1A 70.7(3)
B5A B4A Ta1A 68.4(3)
B8A B4A Ta1A 127.0(4)
B9A B4A Ta1A 124.5(4)
B6A B5A B10A 60.4(4)
B6A B5A B4A 105.6(5)
B10A B5A B4A 106.6(5)
B6A B5A B9A 106.4(5)
B10A B5A B9A 58.3(4)
B4A B5A B9A 60.5(4)
B6A B5A Ta1A 68.6(3)
B10A B5A Ta1A 125.7(4)
B4A B5A Ta1A 69.5(3)
B9A B5A Ta1A 126.3(4)
C2A B6A B5A 105.9(4)
C2A B6A B10A 104.5(4)
B5A B6A B10A 60.3(4)
C2A B6A B11A 59.0(4)
B5A B6A B11A 109.5(4)
B10A B6A B11A 60.1(4)
C2A B6A Ta1A 71.3(3)
B5A B6A Ta1A 69.6(3)
B10A B6A Ta1A 126.5(4)
B11A B6A Ta1A 128.3(4)
C2A B7A C3A 54.1(3)
C2A B7A B12A 104.4(5)
C3A B7A B12A 104.4(5)
C2A B7A B8A 102.2(4)
C3A B7A B8A 58.3(3)
B12A B7A B8A 60.8(4)
C2A B7A B11A 58.7(3)
C3A B7A B11A 102.8(4)
B12A B7A B11A 60.9(4)
B8A B7A B11A 108.7(5)
C3A B8A B7A 60.2(4)
C3A B8A B12A 104.7(5)
B7A B8A B12A 59.4(4)
C3A B8A B4A 57.7(3)
B7A B8A B4A 108.6(4)
B12A B8A B4A 108.0(5)
C3A B8A B9A 103.3(5)
B7A B8A B9A 107.1(5)
B12A B8A B9A 59.5(4)
B4A B8A B9A 60.0(4)
B10A B9A B12A 61.2(4)
B10A B9A B5A 60.7(4)
B12A B9A B5A 110.0(5)
B10A B9A B4A 107.9(5)
B12A B9A B4A 107.8(5)
B5A B9A B4A 59.8(4)
B10A B9A B8A 108.4(5)
B12A B9A B8A 59.7(4)
B5A B9A B8A 108.4(5)
B4A B9A B8A 59.6(4)
B9A B10A B5A 60.9(4)
B9A B10A B6A 107.6(5)
B5A B10A B6A 59.3(3)
B9A B10A B12A 60.7(4)
B5A B10A B12A 109.8(5)
B6A B10A B12A 108.0(5)
B9A B10A B11A 108.7(5)
B5A B10A B11A 109.0(5)
B6A B10A B11A 60.4(4)
B12A B10A B11A 60.0(4)
C2A B11A B7A 59.4(3)
C2A B11A B12A 103.6(4)
B7A B11A B12A 59.1(4)
C2A B11A B10A 102.7(4)
B7A B11A B10A 107.2(5)
B12A B11A B10A 60.0(4)
C2A B11A B6A 57.3(3)
B7A B11A B6A 107.6(4)
B12A B11A B6A 107.3(4)
B10A B11A B6A 59.5(4)
B7A B12A B9A 108.4(5)
B7A B12A B8A 59.8(4)
B9A B12A B8A 60.8(4)
B7A B12A B11A 60.0(4)
B9A B12A B11A 106.7(4)
B8A B12A B11A 107.2(5)
B7A B12A B10A 107.9(5)
B9A B12A B10A 58.1(4)
B8A B12A B10A 106.8(4)
B11A B12A B10A 60.1(4)
N2B Ta1B N1B 95.9(2)
N2B Ta1B N3B 96.9(2)
N1B Ta1B N3B 109.7(2)
N2B Ta1B B4B 103.1(2)
N1B Ta1B B4B 88.0(2)
N3B Ta1B B4B 151.8(2)
N2B Ta1B C3B 143.5(2)
N1B Ta1B C3B 82.6(2)
N3B Ta1B C3B 118.1(2)
B4B Ta1B C3B 40.5(2)
N2B Ta1B B6B 109.8(2)
N1B Ta1B B6B 149.0(2)
N3B Ta1B B6B 84.8(2)
B4B Ta1B B6B 69.9(2)
C3B Ta1B B6B 66.4(2)
N2B Ta1B B5B 85.4(2)
N1B Ta1B B5B 128.0(2)
N3B Ta1B B5B 121.9(2)
B4B Ta1B B5B 42.1(2)
C3B Ta1B B5B 68.0(2)
B6B Ta1B B5B 41.9(2)
N2B Ta1B C2B 149.2(2)
N1B Ta1B C2B 111.8(2)
N3B Ta1B C2B 86.5(2)
B4B Ta1B C2B 66.2(2)
C3B Ta1B C2B 37.0(2)
B6B Ta1B C2B 39.8(2)
B5B Ta1B C2B 67.3(2)
C13B N1B C14B 107.7(5)
C13B N1B Ta1B 116.9(4)
C14B N1B Ta1B 135.5(4)
C15B N2B C16B 110.4(5)
C15B N2B Ta1B 122.1(4)
C16B N2B Ta1B 124.5(4)
C18B N3B C17B 107.0(4)
C18B N3B Ta1B 134.2(4)
C17B N3B Ta1B 118.8(4)
C3B C2B B6B 112.5(4)
C3B C2B B11B 113.0(5)
B6B C2B B11B 63.6(4)
C3B C2B B7B 62.9(3)
B6B C2B B7B 115.4(5)
B11B C2B B7B 62.3(4)
C3B C2B Ta1B 71.2(3)
B6B C2B Ta1B 69.9(3)
B11B C2B Ta1B 131.0(4)
B7B C2B Ta1B 132.0(3)
C2B C3B B4B 110.7(4)
C2B C3B B8B 112.0(5)
B4B C3B B8B 62.7(4)
C2B C3B B7B 63.0(3)
B4B C3B B7B 114.3(5)
B8B C3B B7B 62.1(4)
C2B C3B Ta1B 71.9(3)
B4B C3B Ta1B 68.9(3)
B8B C3B Ta1B 129.5(4)
B7B C3B Ta1B 132.8(3)
C3B B4B B9B 104.5(4)
C3B B4B B5B 105.9(4)
B9B B4B B5B 60.8(3)
C3B B4B B8B 58.9(3)
B9B B4B B8B 59.6(4)
B5B B4B B8B 109.2(5)
C3B B4B Ta1B 70.6(3)
B9B B4B Ta1B 127.1(4)
B5B B4B Ta1B 70.0(3)
B8B B4B Ta1B 127.4(4)
B6B B5B B4B 105.5(4)
B6B B5B B10B 59.6(3)
B4B B5B B10B 106.6(4)
B6B B5B B9B 107.0(4)
B4B B5B B9B 59.6(3)
B10B B5B B9B 59.9(3)
B6B B5B Ta1B 68.9(3)
B4B B5B Ta1B 67.9(3)
B10B B5B Ta1B 124.7(4)
B9B B5B Ta1B 124.1(4)
C2B B6B B10B 103.8(4)
C2B B6B B5B 105.3(4)
B10B B6B B5B 60.5(3)
C2B B6B B11B 58.7(4)
B10B B6B B11B 59.6(4)
B5B B6B B11B 109.0(4)
C2B B6B Ta1B 70.3(3)
B10B B6B Ta1B 125.7(3)
B5B B6B Ta1B 69.2(3)
B11B B6B Ta1B 126.7(4)
C3B B7B C2B 54.1(3)
C3B B7B B12B 105.0(5)
C2B B7B B12B 104.1(5)
C3B B7B B8B 58.5(4)
C2B B7B B8B 101.9(4)
B12B B7B B8B 61.1(4)
C3B B7B B11B 102.6(4)
C2B B7B B11B 58.2(3)
B12B B7B B11B 60.7(4)
B8B B7B B11B 108.4(5)
C3B B8B B9B 104.4(4)
C3B B8B B7B 59.4(3)
B9B B8B B7B 108.0(4)
C3B B8B B4B 58.3(3)
B9B B8B B4B 60.0(4)
B7B B8B B4B 108.4(4)
C3B B8B B12B 103.8(4)
B9B B8B B12B 60.8(4)
B7B B8B B12B 58.6(4)
B4B B8B B12B 108.1(5)
B8B B9B B4B 60.4(4)
B8B B9B B10B 107.8(5)
B4B B9B B10B 106.6(4)
B8B B9B B5B 108.9(4)
B4B B9B B5B 59.6(3)
B10B B9B B5B 59.8(3)
B8B B9B B12B 60.3(4)
B4B B9B B12B 108.0(5)
B10B B9B B12B 59.9(3)
B5B B9B B12B 108.7(4)
B11B B10B B6B 60.8(4)
B11B B10B B5B 109.6(5)
B6B B10B B5B 59.9(3)
B11B B10B B9B 108.4(5)
B6B B10B B9B 107.5(4)
B5B B10B B9B 60.2(3)
B11B B10B B12B 60.1(4)
B6B B10B B12B 108.5(5)
B5B B10B B12B 109.5(5)
B9B B10B B12B 60.4(3)
C2B B11B B10B 103.0(4)
C2B B11B B7B 59.5(4)
B10B B11B B7B 107.4(5)
C2B B11B B12B 103.6(5)
B10B B11B B12B 60.5(4)
B7B B11B B12B 58.7(4)
C2B B11B B6B 57.7(3)
B10B B11B B6B 59.6(3)
B7B B11B B6B 108.2(4)
B12B B11B B6B 107.9(4)
B7B B12B B11B 60.6(4)
B7B B12B B10B 108.0(5)
B11B B12B B10B 59.4(4)
B7B B12B B8B 60.3(4)
B11B B12B B8B 107.6(5)
B10B B12B B8B 106.6(4)
B7B B12B B9B 107.9(5)
B11B B12B B9B 107.3(4)
B10B B12B B9B 59.7(3)
B8B B12B B9B 58.9(4)

loop_
_geom_bond_atom_site_label_1
_geom_bond_atom_site_label_2
_geom_bond_distance
Ta1A N2A 1.949(4)
Ta1A N3A 1.980(4)
Ta1A N1A 1.987(5)
Ta1A B6A 2.453(6)
Ta1A B5A 2.470(7)
Ta1A B4A 2.489(6)
Ta1A C2A 2.490(5)
Ta1A C3A 2.501(5)
N1A C13A 1.470(7)
N1A C14A 1.477(7)
N2A C16A 1.460(7)
N2A C15A 1.466(7)
N3A C18A 1.456(7)
N3A C17A 1.469(7)
C2A C3A 1.576(7)
C2A B6A 1.681(9)
C2A B11A 1.713(9)
C2A B7A 1.726(7)
C3A B4A 1.685(9)
C3A B8A 1.706(8)
C3A B7A 1.739(8)
B4A B5A 1.779(10)
B4A B8A 1.784(10)
B4A B9A 1.791(10)
B5A B6A 1.756(9)
B5A B10A 1.772(9)
B5A B9A 1.776(10)
B6A B10A 1.775(9)
B6A B11A 1.791(9)
B7A B12A 1.753(10)
B7A B8A 1.762(9)
B7A B11A 1.768(10)
B8A B12A 1.779(10)
B8A B9A 1.799(10)
B9A B10A 1.730(10)
B9A B12A 1.776(9)
B10A B12A 1.785(10)
B10A B11A 1.787(10)
B11A B12A 1.785(10)
Ta1B N2B 1.955(4)
Ta1B N1B 1.981(5)
Ta1B N3B 1.987(5)
Ta1B B4B 2.444(6)
Ta1B C3B 2.470(5)
Ta1B B6B 2.475(5)
Ta1B B5B 2.478(6)
Ta1B C2B 2.480(5)
N1B C13B 1.467(8)
N1B C14B 1.474(8)
N2B C15B 1.459(7)
N2B C16B 1.464(8)
N3B C18B 1.463(7)
N3B C17B 1.485(7)
C2B C3B 1.570(7)
C2B B6B 1.686(8)
C2B B11B 1.704(9)
C2B B7B 1.728(8)
C3B B4B 1.699(9)
C3B B8B 1.710(9)
C3B B7B 1.726(8)
B4B B9B 1.768(9)
B4B B5B 1.769(9)
B4B B8B 1.775(9)
B5B B6B 1.771(8)
B5B B10B 1.782(8)
B5B B9B 1.789(8)
B6B B10B 1.765(9)
B6B B11B 1.788(9)
B7B B12B 1.741(11)
B7B B8B 1.773(9)
B7B B11B 1.774(10)
B8B B9B 1.761(9)
B8B B12B 1.787(10)
B9B B10B 1.783(8)
B9B B12B 1.795(9)
B10B B11B 1.765(10)
B10B B12B 1.786(9)
B11B B12B 1.777(9)
